data_4073952
loop_
_publ_author_name
'Vujkovic, Nadia'
'Ward, Benjamin D.'
'Maisse-Fran\,cois, Aline'
'Wadepohl, Hubert'
'Mountford, Philip'
'Gade, Lutz H.'

_publ_section_title
;
 Imido-Alkyne Coupling in Titanium Complexes:&#x00A0; New Insights into
 the Alkyne Hydroamination Reaction
;
_journal_issue 23
_journal_name_full Organometallics
_journal_page_first 5522
_journal_paper_doi 10.1021/om700758v
_journal_volume 26
_journal_year 2007
_chemical_formula_moiety 'C34 H45 N5 Ti'
_chemical_formula_sum 'C34 H45 N5 Ti'
_chemical_formula_weight 571.67
_chemical_name_systematic ' ?'
_space_group_IT_number 14
_symmetry_cell_setting monoclinic
_symmetry_space_group_name_Hall '-P 2ybc'
_symmetry_space_group_name_H-M 'P 1 21/c 1'
_audit_block_code st1464new
_cell_angle_alpha 90
_cell_angle_beta 98.831(5)
_cell_angle_gamma 90
_cell_formula_units_Z 4
_cell_length_a 10.7877(2)
_cell_length_b 11.6261(3)
_cell_length_c 25.8717(7)
_cell_measurement_temperature 173
_cell_volume 3206.33(14)
_computing_publication_material CIFGEN_IN_OpenMoleN_(_1997)
_computing_structure_refinement LSFM_OpenMoleN_(_1997)
_computing_structure_solution Direct_methods_(SIR,_Burla_et_al.,_1989)
_diffrn_ambient_temperature 173
_diffrn_measured_fraction_theta_full 1.000
_diffrn_measured_fraction_theta_max 1.000
_diffrn_measurement_details
;
   7708 reflections were collected using program Collect
 ("Collect" Data collection software, Nonius B.V., 1998)
 The conditions were as follow : crystal to detector distance =  36. mm.
 Scan angle =  1.6 deg 1 scans of   60 sec per frame.
 Data collection was divided into  2 set(s)
 with the following starting angles and number of frames :

 Set 1 Theta =    8.80 Omega =    0.00 Kappa =    0.00  202 frames
 Set 2 Theta =   -8.20 Kappa = -168.00 Phi   =    0.00   46 frames
 Friedel pairs were not averaged. Internal R = 0.04
;
_diffrn_measurement_device_type KappaCCD
_diffrn_measurement_method '\p scans'
_diffrn_radiation_monochromator graphite
_diffrn_radiation_type Mo-K\a
_diffrn_radiation_wavelength 0.71073
_diffrn_reflns_av_R_equivalents 0.040
_diffrn_reflns_av_sigmaI/netI 0.333
_diffrn_reflns_limit_h_max 14
_diffrn_reflns_limit_h_min 0
_diffrn_reflns_limit_k_max 15
_diffrn_reflns_limit_k_min 0
_diffrn_reflns_limit_l_max 33
_diffrn_reflns_limit_l_min -33
_diffrn_reflns_number 7708
_diffrn_reflns_theta_full 27.47
_diffrn_reflns_theta_max 27.47
_diffrn_reflns_theta_min 2.5
_diffrn_source xray_tube
_diffrn_standards_decay_% 0
_exptl_absorpt_coefficient_mu 0.297
_exptl_absorpt_correction_T_max 0.995
_exptl_absorpt_correction_T_min 0.968
_exptl_absorpt_correction_type multi-scan
_exptl_absorpt_process_details
;
Denzo/Scalepack (Otwinowski & Minor, 1997)
;
_exptl_crystal_colour colorless
_exptl_crystal_density_diffrn 1.18
_exptl_crystal_density_method none
_exptl_crystal_description prism
_exptl_crystal_F_000 1224
_exptl_crystal_size_max 0.16
_exptl_crystal_size_mid 0.08
_exptl_crystal_size_min 0.03
_refine_diff_density_max 1.071
_refine_diff_density_min -0.876
_refine_ls_extinction_method none
_refine_ls_goodness_of_fit_all 1.238
_refine_ls_goodness_of_fit_ref 1.009
_refine_ls_hydrogen_treatment noref
_refine_ls_matrix_type full
_refine_ls_number_constraints 18
_refine_ls_number_parameters 343
_refine_ls_number_reflns 3591
_refine_ls_number_restraints 0
_refine_ls_R_factor_all 0.110
_refine_ls_R_factor_gt 0.087
_refine_ls_shift/esd_mean 0.001
_refine_ls_shift/su_max 0.014
_refine_ls_structure_factor_coef F
_refine_ls_weighting_scheme sigma
_refine_ls_wR_factor_all 0.209
_refine_ls_wR_factor_ref 0.101
_reflns_number_gt 3591
_reflns_number_total 7708
_reflns_threshold_expression >3.0\s(I)
_cod_data_source_file om700758v-file001.cif
_cod_data_source_block 2a
_cod_original_cell_volume 3206.3(1)
_cod_database_code 4073952

loop_
_symmetry_equiv_pos_as_xyz
x,y,z
-x,1/2+y,1/2-z
-x,-y,-z
+x,1/2-y,1/2+z

loop_
_atom_site_label
_atom_site_fract_x
_atom_site_fract_y
_atom_site_fract_z
_atom_site_U_iso_or_equiv
_atom_site_adp_type
_atom_site_calc_flag
_atom_site_calc_attached_atom
_atom_site_type_symbol
TI 0.8529(1) -0.1337(1) 0.12753(4) 0.0269(5) Uani ? ? Ti
N1 0.9048(6) -0.2145(5) 0.0700(2) 0.040(3) Uani ? ? N
C1 0.9589(9) -0.1503(9) 0.0308(3) 0.065(5) Uani ? ? C
C2 0.8872(9) -0.3343(8) 0.0573(4) 0.071(6) Uani ? ? C
N2 0.6812(5) -0.1190(5) 0.0952(2) 0.038(3) Uani ? ? N
C3 0.6183(8) -0.1549(9) 0.0441(3) 0.064(6) Uani ? ? C
C4 0.5921(7) -0.0604(7) 0.1232(3) 0.048(4) Uani ? ? C
C5 0.9775(6) -0.0432(6) 0.2353(2) 0.028(3) Uani ? ? C
C6 1.0156(7) 0.0100(6) 0.2896(3) 0.039(4) Uani ? ? C
C7 1.0873(6) -0.0966(6) 0.2148(3) 0.032(3) Uani ? ? C
C8 1.2101(7) -0.0976(6) 0.2411(3) 0.040(4) Uani ? ? C
C9 1.3010(7) -0.1552(7) 0.2195(3) 0.048(5) Uani ? ? C
C10 1.2710(7) -0.2105(7) 0.1723(3) 0.047(4) Uani ? ? C
C11 1.1476(6) -0.2061(6) 0.1477(3) 0.040(4) Uani ? ? C
N3 1.0573(5) -0.1491(5) 0.1677(2) 0.029(3) Uani ? ? N
C12 0.8797(6) -0.1379(6) 0.2419(2) 0.029(3) Uani ? ? C
N4 0.8189(5) -0.1976(5) 0.1947(2) 0.028(3) Uani ? ? N
C13 0.7225(6) -0.2722(6) 0.2034(3) 0.030(3) Uani ? ? C
C14 0.6603(6) -0.3391(6) 0.1615(3) 0.037(4) Uani ? ? C
C15 0.5597(7) -0.4092(6) 0.1670(3) 0.039(4) Uani ? ? C
C16 0.5166(6) -0.4183(6) 0.2149(3) 0.038(4) Uani ? ? C
C17 0.4033(8) -0.4908(8) 0.2210(4) 0.060(5) Uani ? ? C
C18 0.5798(6) -0.3580(7) 0.2561(3) 0.041(4) Uani ? ? C
C19 0.6812(6) -0.2874(6) 0.2516(3) 0.033(3) Uani ? ? C
C20 0.9221(6) 0.0571(6) 0.1994(3) 0.032(3) Uani ? ? C
N5 0.8785(5) 0.0317(5) 0.1445(2) 0.031(3) Uani ? ? N
C21 0.8222(6) 0.1246(6) 0.1157(3) 0.032(3) Uani ? ? C
C22 0.7975(7) 0.2310(6) 0.1374(3) 0.042(4) Uani ? ? C
C23 0.7393(7) 0.3196(7) 0.1066(3) 0.048(4) Uani ? ? C
C24 0.7031(7) 0.3076(7) 0.0533(3) 0.046(4) Uani ? ? C
C25 0.6384(9) 0.4040(8) 0.0208(4) 0.068(6) Uani ? ? C
C26 0.7277(7) 0.2039(7) 0.0319(3) 0.047(4) Uani ? ? C
C27 0.7873(7) 0.1139(6) 0.0612(3) 0.042(4) Uani ? ? C
C28 0.1251(5) 0.2387(5) 0.6059(2) 0.062(5) Uani ? ? C
C29 0.1698(5) 0.3473(5) 0.6123(2) 0.14(1) Uani ? ? C
C30 0.2900(5) 0.3741(5) 0.6068(2) 0.14(1) Uani ? ? C
C31 0.3644(5) 0.2795(5) 0.5943(2) 0.086(7) Uani ? ? C
C32 0.3263(5) 0.1697(5) 0.5888(2) 0.089(8) Uani ? ? C
C33 0.1976(5) 0.1463(5) 0.5947(2) 0.13(1) Uani ? ? C
C34 0.1563(5) 0.0283(5) 0.5868(2) 0.19(2) Uani ? ? C
H1 0.9684 -0.0720 0.0412 0.0883 Uiso calc C1 H
H2 1.0386 -0.1816 0.0274 0.0883 Uiso calc C1 H
H3 0.9050 -0.1551 -0.0018 0.0883 Uiso calc C1 H
H4 0.8517 -0.3720 0.0841 0.0908 Uiso calc C2 H
H5 0.8323 -0.3418 0.0250 0.0908 Uiso calc C2 H
H6 0.9658 -0.3683 0.0543 0.0908 Uiso calc C2 H
H7 0.6765 -0.1930 0.0260 0.0898 Uiso calc C3 H
H8 0.5517 -0.2059 0.0482 0.0898 Uiso calc C3 H
H9 0.5856 -0.0893 0.0248 0.0898 Uiso calc C3 H
H10 0.6334 -0.0370 0.1566 0.0652 Uiso calc C4 H
H11 0.5594 0.0052 0.1039 0.0652 Uiso calc C4 H
H12 0.5254 -0.1114 0.1274 0.0652 Uiso calc C4 H
H13 0.9439 0.0427 0.3011 0.0518 Uiso calc C6 H
H14 1.0499 -0.0479 0.3135 0.0518 Uiso calc C6 H
H15 1.0765 0.0682 0.2878 0.0518 Uiso calc C6 H
H16 1.2308 -0.0589 0.2736 0.0523 Uiso calc C8 H
H17 1.3848 -0.1567 0.2373 0.0669 Uiso calc C9 H
H18 1.3330 -0.2507 0.1571 0.0659 Uiso calc C10 H
H19 1.1258 -0.2451 0.1153 0.0515 Uiso calc C11 H
H20 0.8153 -0.1029 0.2577 0.0384 Uiso calc C12 H
H21 0.9211 -0.1945 0.2648 0.0384 Uiso calc C12 H
H22 0.6886 -0.3355 0.1285 0.0476 Uiso calc C14 H
H23 0.5195 -0.4517 0.1378 0.0528 Uiso calc C15 H
H24 0.3880 -0.4867 0.2561 0.0799 Uiso calc C17 H
H25 0.3322 -0.4628 0.1982 0.0799 Uiso calc C17 H
H26 0.4186 -0.5685 0.2124 0.0799 Uiso calc C17 H
H27 0.5531 -0.3648 0.2893 0.0530 Uiso calc C18 H
H28 0.7230 -0.2487 0.2817 0.0432 Uiso calc C19 H
H29 0.9854 0.1143 0.2007 0.0423 Uiso calc C20 H
H30 0.8528 0.0872 0.2137 0.0423 Uiso calc C20 H
H31 0.8210 0.2428 0.1739 0.0559 Uiso calc C22 H
H32 0.7239 0.3905 0.1228 0.0650 Uiso calc C23 H
H33 0.6207 0.3805 -0.0148 0.0931 Uiso calc C25 H
H34 0.5623 0.4227 0.0330 0.0931 Uiso calc C25 H
H35 0.6915 0.4697 0.0235 0.0931 Uiso calc C25 H
H36 0.7029 0.1930 -0.0047 0.0625 Uiso calc C26 H
H37 0.8046 0.0445 0.0443 0.0546 Uiso calc C27 H
H38 0.0398 0.2252 0.6091 0.0800 Uiso calc C28 H
H39 0.1158 0.4066 0.6210 0.1868 Uiso calc C29 H
H40 0.3220 0.4502 0.6110 0.1788 Uiso calc C30 H
H41 0.4482 0.2957 0.5894 0.1114 Uiso calc C31 H
H42 0.3812 0.1102 0.5813 0.1161 Uiso calc C32 H
H43 0.0710 0.0223 0.5916 0.2439 Uiso calc C34 H
H44 0.1644 0.0050 0.5522 0.2439 Uiso calc C34 H
H45 0.2064 -0.0199 0.6112 0.2439 Uiso calc C34 H

loop_
_atom_site_aniso_label
_atom_site_aniso_U_11
_atom_site_aniso_U_22
_atom_site_aniso_U_33
_atom_site_aniso_U_12
_atom_site_aniso_U_13
_atom_site_aniso_U_23
_atom_site_aniso_type_symbol
TI 0.0257(5) 0.0279(5) 0.0271(5) -0.0000(6) 0.0046(4) -0.0010(6) Ti
N1 0.045(3) 0.047(4) 0.031(3) 0.001(3) 0.008(3) -0.011(3) N
C1 0.072(5) 0.095(7) 0.040(4) 0.011(6) 0.019(4) 0.007(5) C
C2 0.071(6) 0.066(6) 0.076(6) 0.006(5) 0.020(5) -0.019(5) C
N2 0.029(3) 0.043(3) 0.043(3) 0.000(3) -0.003(3) -0.001(3) N
C3 0.051(5) 0.090(7) 0.059(5) 0.003(5) -0.016(4) -0.016(5) C
C4 0.033(4) 0.053(5) 0.064(5) 0.000(4) 0.003(4) 0.003(4) C
C5 0.027(3) 0.033(3) 0.026(3) -0.005(3) 0.003(3) 0.003(3) C
C6 0.038(4) 0.040(4) 0.039(4) -0.007(3) -0.001(3) -0.000(3) C
C7 0.029(3) 0.030(3) 0.039(3) -0.004(3) 0.002(3) 0.009(3) C
C8 0.035(4) 0.037(4) 0.048(4) -0.003(3) 0.004(3) 0.008(3) C
C9 0.029(4) 0.054(5) 0.069(5) 0.002(4) -0.001(4) 0.009(4) C
C10 0.027(3) 0.054(5) 0.074(5) 0.006(4) 0.016(3) 0.008(4) C
C11 0.033(4) 0.036(4) 0.052(4) 0.004(3) 0.015(3) 0.000(3) C
N3 0.023(2) 0.032(3) 0.034(3) 0.000(2) 0.007(2) 0.004(2) N
C12 0.026(3) 0.034(3) 0.029(3) 0.003(3) 0.005(2) 0.001(3) C
N4 0.026(3) 0.024(3) 0.033(3) -0.001(2) 0.004(2) -0.001(2) N
C13 0.022(3) 0.028(3) 0.041(3) 0.002(3) 0.004(3) 0.003(3) C
C14 0.038(4) 0.036(4) 0.037(3) -0.006(3) 0.009(3) -0.001(3) C
C15 0.035(4) 0.034(4) 0.050(4) -0.008(3) -0.003(3) -0.001(3) C
C16 0.024(3) 0.037(4) 0.060(4) -0.003(3) 0.010(3) 0.012(3) C
C17 0.047(5) 0.057(5) 0.081(6) -0.015(4) 0.010(4) 0.017(5) C
C18 0.035(3) 0.043(4) 0.045(4) -0.003(4) 0.010(3) 0.009(4) C
C19 0.032(3) 0.032(4) 0.036(3) 0.001(3) 0.005(3) 0.002(3) C
C20 0.029(3) 0.028(3) 0.040(3) -0.001(3) 0.004(3) -0.001(3) C
N5 0.030(3) 0.031(3) 0.031(3) 0.001(3) 0.003(2) -0.001(2) N
C21 0.027(3) 0.028(3) 0.043(3) -0.002(3) 0.004(3) 0.006(3) C
C22 0.050(4) 0.031(4) 0.047(4) 0.006(4) 0.002(4) 0.002(3) C
C23 0.046(4) 0.034(4) 0.068(5) 0.008(4) 0.004(4) 0.005(4) C
C24 0.038(4) 0.039(4) 0.064(5) 0.004(4) 0.002(4) 0.021(4) C
C25 0.069(6) 0.052(5) 0.088(6) 0.006(5) -0.006(5) 0.032(5) C
C26 0.045(4) 0.055(5) 0.042(4) 0.001(4) -0.002(4) 0.014(4) C
C27 0.048(4) 0.040(4) 0.038(3) 0.002(4) 0.005(3) 0.006(3) C
C28 0.062(5) 0.062(6) 0.062(5) 0.000(5) 0.009(4) -0.000(5) C
C29 0.14(1) 0.14(1) 0.14(1) 0.00(1) 0.02(1) 0.00(1) C
C30 0.14(1) 0.14(1) 0.14(1) -0.00(1) 0.02(1) 0.00(1) C
C31 0.086(7) 0.086(8) 0.086(7) 0.000(6) 0.013(6) -0.000(6) C
C32 0.089(7) 0.089(8) 0.089(7) -0.000(7) 0.014(6) 0.000(6) C
C33 0.13(1) 0.13(1) 0.12(1) -0.00(1) 0.019(9) 0.00(1) C
C34 0.19(2) 0.19(2) 0.19(2) -0.00(2) 0.03(1) 0.00(2) C

loop_
_atom_type_symbol
_atom_type_scat_dispersion_real
_atom_type_scat_dispersion_imag
_atom_type_scat_source
C 0.002 0.002 International_Tables_Vol_IV_Table_2.3.1
H 0.000 0.000 International_Tables_Vol_IV_Table_2.3.1
N 0.004 0.003 International_Tables_Vol_IV_Table_2.3.1
Ti 0.248 0.446 International_Tables_Vol_IV_Table_2.3.1

loop_
_geom_angle_atom_site_label_1
_geom_angle_atom_site_label_2
_geom_angle_atom_site_label_3
_geom_angle
_geom_angle_publ_flag
N1 TI N2 94.8(3) yes
N1 TI N3 86.4(2) yes
N1 TI N4 127.9(3) yes
N1 TI N5 126.9(3) yes
N2 TI N3 178.8(2) yes
N2 TI N4 96.9(2) yes
N2 TI N5 95.9(3) yes
N3 TI N4 82.4(2) yes
N3 TI N5 83.4(2) yes
N4 TI N5 102.1(2) yes
C1 N1 C2 113.1(7) yes
C3 N2 C4 109.6(6) yes
C6 C5 C7 112.0(6) yes
C6 C5 C12 106.1(5) yes
C6 C5 C20 105.6(6) yes
C7 C5 C12 109.4(6) yes
C7 C5 C20 110.5(5) yes
C12 C5 C20 113.1(5) yes
C5 C7 C8 125.0(7) yes
C5 C7 N3 114.3(6) yes
C8 C7 N3 120.8(7) yes
C7 C8 C9 119.4(7) yes
C8 C9 C10 120.3(7) yes
C9 C10 C11 118.0(7) yes
C10 C11 N3 122.9(7) yes
C7 N3 C11 118.7(6) yes
C5 C12 N4 117.9(5) yes
C12 N4 C13 114.0(5) yes
N4 C13 C14 119.6(6) yes
N4 C13 C19 124.6(6) yes
C14 C13 C19 115.8(6) yes
C13 C14 C15 122.1(6) yes
C14 C15 C16 120.7(7) yes
C15 C16 C17 121.3(7) yes
C15 C16 C18 117.4(7) yes
C17 C16 C18 121.3(7) yes
C16 C18 C19 122.9(7) yes
C13 C19 C18 120.8(6) yes
C5 C20 N5 117.9(6) yes
C20 N5 C21 114.4(5) yes
N5 C21 C22 124.2(6) yes
N5 C21 C27 119.6(6) yes
C22 C21 C27 116.2(6) yes
C21 C22 C23 121.4(7) yes
C22 C23 C24 121.9(8) yes
C23 C24 C25 121.2(8) yes
C23 C24 C26 116.8(7) yes
C25 C24 C26 122.0(8) yes
C24 C26 C27 122.9(7) yes
C21 C27 C26 120.7(7) yes
C29 C28 C33 123.3(4) yes
C28 C29 C30 121.8(3) yes
C29 C30 C31 115.1(5) yes
C30 C31 C32 125.7(5) yes
C31 C32 C33 116.8(5) yes
C28 C33 C32 117.2(3) yes
C28 C33 C34 126.5(3) yes
C32 C33 C34 116.3(5) yes
N1 C1 H1 109.00 no
N1 C1 H2 110.00 no
N1 C1 H3 109.00 no
H1 C1 H2 109.00 no
H1 C1 H3 109.00 no
H2 C1 H3 110.00 no
N1 C2 H4 110.00 no
N1 C2 H5 109.00 no
N1 C2 H6 110.00 no
H4 C2 H5 109.00 no
H4 C2 H6 109.00 no
H5 C2 H6 109.00 no
N2 C3 H7 109.00 no
N2 C3 H8 109.00 no
N2 C3 H9 109.00 no
H7 C3 H8 109.00 no
H7 C3 H9 110.00 no
H8 C3 H9 110.00 no
N2 C4 H10 109.00 no
N2 C4 H11 110.00 no
N2 C4 H12 109.00 no
C5 C6 H13 109.00 no
C5 C6 H14 109.00 no
C5 C6 H15 109.00 no
H13 C6 H14 110.00 no
H13 C6 H15 109.00 no
H14 C6 H15 109.00 no
C7 C8 H16 120.00 no
C9 C8 H16 120.00 no
C8 C9 H17 120.00 no
C10 C9 H17 120.00 no
C9 C10 H18 121.00 no
C11 C10 H18 121.00 no
N3 C11 H19 119.00 no
C10 C11 H19 119.00 no
N4 C12 H20 107.00 no
N4 C12 H21 107.00 no
C5 C12 H20 107.00 no
C5 C12 H21 107.00 no
H20 C12 H21 109.00 no
C13 C14 H22 119.00 no
C15 C14 H22 119.00 no
C14 C15 H23 120.00 no
C16 C15 H23 120.00 no
C16 C17 H24 110.00 no
C16 C17 H25 109.00 no
H10 C4 H11 109.00 no
H10 C4 H12 109.00 no
H11 C4 H12 110.00 no
H25 C17 H26 109.00 no
C16 C18 H27 119.00 no
C19 C18 H27 119.00 no
C13 C19 H28 120.00 no
C18 C19 H28 119.00 no
N5 C20 H29 107.00 no
N5 C20 H30 107.00 no
C5 C20 H29 107.00 no
C5 C20 H30 107.00 no
H29 C20 H30 109.00 no
C21 C22 H31 119.00 no
C23 C22 H31 119.00 no
C22 C23 H32 119.00 no
C24 C23 H32 119.00 no
C24 C25 H33 109.00 no
C24 C25 H34 110.00 no
C24 C25 H35 110.00 no
H33 C25 H34 109.00 no
H33 C25 H35 109.00 no
H34 C25 H35 109.00 no
C24 C26 H36 118.00 no
C27 C26 H36 119.00 no
C21 C27 H37 120.00 no
C26 C27 H37 120.00 no
C16 C17 H26 109.00 no

loop_
_geom_bond_atom_site_label_1
_geom_bond_atom_site_label_2
_geom_bond_distance
_geom_bond_publ_flag
TI N1 1.916(6) yes
TI N2 1.919(6) yes
TI N3 2.296(5) yes
TI N4 1.975(5) yes
TI N5 1.982(6) yes
N1 C1 1.45(1) yes
N1 C2 1.44(1) yes
N2 C3 1.45(1) yes
N2 C4 1.46(1) yes
C5 C6 1.531(9) yes
C5 C7 1.50(1) yes
C5 C12 1.551(9) yes
C5 C20 1.552(9) yes
C7 C8 1.39(1) yes
C7 N3 1.358(9) yes
C8 C9 1.37(1) yes
C9 C10 1.37(1) yes
C10 C11 1.39(1) yes
C11 N3 1.344(8) yes
C12 N4 1.468(8) yes
N4 C13 1.399(8) yes
C13 C14 1.417(9) yes
C13 C19 1.399(9) yes
C14 C15 1.38(1) yes
C15 C16 1.39(1) yes
C16 C17 1.51(1) yes
C16 C18 1.37(1) yes
C18 C19 1.39(1) yes
C20 N5 1.457(8) yes
N5 C21 1.397(8) yes
C21 C22 1.40(1) yes
C21 C27 1.407(9) yes
C22 C23 1.39(1) yes
C23 C24 1.38(1) yes
C24 C25 1.51(1) yes
C24 C26 1.37(1) yes
C26 C27 1.39(1) yes
C28 C29 1.353(7) yes
C28 C33 1.385(7) yes
C29 C30 1.362(8) yes
C30 C31 1.428(8) yes
C31 C32 1.342(8) yes
C32 C33 1.446(8) yes
C33 C34 1.447(8) yes
C1 H1 0.950 no
C1 H2 0.950 no
C1 H3 0.950 no
C2 H4 0.950 no
C2 H5 0.950 no
C2 H6 0.950 no
C3 H7 0.950 no
C3 H8 0.950 no
C3 H9 0.950 no
C4 H10 0.950 no
C4 H11 0.950 no
C4 H12 0.950 no
C6 H13 0.950 no
C6 H14 0.950 no
C6 H15 0.950 no
C8 H16 0.950 no
C9 H17 0.950 no
C10 H18 0.950 no
C11 H19 0.950 no
C12 H20 0.950 no
C12 H21 0.950 no
C14 H22 0.950 no
C15 H23 0.950 no
C17 H24 0.950 no
C17 H25 0.950 no
C17 H26 0.950 no
C18 H27 0.950 no
C19 H28 0.950 no
C20 H29 0.950 no
C20 H30 0.950 no
C22 H31 0.950 no
C23 H32 0.950 no
C25 H33 0.950 no
C25 H34 0.950 no
C25 H35 0.950 no
C26 H36 0.950 no
C27 H37 0.950 no
C28 H38 0.950 no
C29 H39 0.950 no
C30 H40 0.950 no
C31 H41 0.950 no
C32 H42 0.950 no
C34 H43 0.950 no
C34 H44 0.950 no
C34 H45 0.950 no
